data_4030356
loop_
_publ_author_name
'Ijjaali, M.'
'Venturini, G.'
'Gerardin, R.'
'Malaman, B.'
'Gleitzer, C.'

_publ_section_title
;
 Synthesis, structure and physical properties of a mixed-valence iron
 diphosphate Fe3(P2O7)2 ; first example of trigonal prismatic Fe2+ with
 O2- ligands
;
_journal_name_full 'European Journal of Solid State and Inorganic Chemistry'
_journal_page_first 983
_journal_page_last 998
_journal_volume 28
_journal_year 1991
_chemical_formula_sum 'Fe3 O14 P4'
_chemical_formula_weight 515.43
_space_group_IT_number 62
_symmetry_cell_setting orthorhombic
_symmetry_Int_Tables_number 62
_symmetry_space_group_name_Hall '-P 2ac 2n'
_symmetry_space_group_name_H-M 'P n m a'
_cell_angle_alpha 90
_cell_angle_beta 90
_cell_angle_gamma 90
_cell_formula_units_Z 4
_cell_length_a 8.9500(7)
_cell_length_b 12.235(2)
_cell_length_c 10.174(1)
_cell_volume 1114.1(2)
_diffrn_ambient_temperature 293
_diffrn_radiation_probe x-ray
_diffrn_radiation_type AgK\a
_diffrn_radiation_wavelength 0.55
_exptl_absorpt_coefficient_mu 2.186
_exptl_crystal_density_diffrn 3.073
_exptl_crystal_F_000 1000
_refine_ls_number_parameters 46
_refine_ls_number_reflns 538
_refine_ls_R_factor_gt 0.034
_refine_ls_wR_factor_gt 0.036
_cod_data_source_file EJSSIC-1991-28-983-998.cif
_cod_data_source_block Fe3(P2O7)2
_cod_database_code 4030356

loop_
_symmetry_equiv_pos_site_id
_symmetry_equiv_pos_as_xyz
1 x,y,z
2 1/2-x,-y,1/2+z
3 1/2+x,1/2-y,1/2-z
4 -x,1/2+y,-z
5 -x,-y,-z
6 1/2+x,y,1/2-z
7 1/2-x,1/2+y,1/2+z
8 x,1/2-y,z

loop_
_atom_site_label
_atom_site_type_symbol
_atom_site_thermal_displace_type
_atom_site_fract_x
_atom_site_fract_y
_atom_site_fract_z
_atom_site_occupancy
_atom_site_U_iso_or_equiv
Fe1 Fe Uiso 0.2539(2) 0.25000 0.1191(2) 1.000 0.0075(3)
Fe2 Fe Uiso 0.24950(10) 0.01100(10) 0.1211(2) 1.000 0.0058(3)
P1 P Uiso 0.9136(2) 0.1327(2) 0.1192(2) 1.000 0.0049(4)
P2 P Uiso 0.9275(2) 0.1269(2) 0.6353(2) 1.000 0.0060(4)
O1 O Uiso 0.3707(9) 0.25000 0.4376(7) 1.000 0.0060(15)
O2 O Uiso 0.4522(10) 0.25000 0.8189(8) 1.000 0.0146(19)
O3 O Uiso 0.5791(6) 0.4220(5) 0.8914(6) 1.000 0.0143(11)
O4 O Uiso 0.3483(7) 0.0706(5) 0.7551(6) 1.000 0.0162(13)
O5 O Uiso 0.0823(5) 0.1317(4) 0.1285(5) 1.000 0.0086(10)
O6 O Uiso 0.8353(6) 0.1310(5) 0.5104(5) 1.000 0.0096(11)
O7 O Uiso 0.3415(6) 0.1259(5) 0.2449(5) 1.000 0.0089(11)
O8 O Uiso 0.3517(6) 0.0500(4) 0.4723(6) 1.000 0.0084(10)

loop_
_atom_type_symbol
_atom_type_description
_atom_type_scat_dispersion_real
_atom_type_scat_dispersion_imag
_atom_type_scat_source
Fe Fe 0.2870 0.5290 'S.Brennan & P.L.Cowan (1992).Rev.Sci.Instr.,63,650'
O O 0.0055 0.0035 'S.Brennan & P.L.Cowan (1992).Rev.Sci.Instr.,63,650'
P P 0.0646 0.0562 'S.Brennan & P.L.Cowan (1992).Rev.Sci.Instr.,63,650'

loop_
_geom_angle_atom_site_label_1
_geom_angle_atom_site_label_2
_geom_angle_atom_site_label_3
_geom_angle
_geom_angle_site_symmetry_1
_geom_angle_site_symmetry_3
_geom_angle_publ_flag
Fe2 Fe1 O5 45.96(13) . . yes
Fe2 Fe1 O7 44.74(16) . . yes
Fe2 Fe1 O6 134.76(18) . 3_455 yes
Fe2 Fe1 O6 46.68(16) . 6_455 yes
Fe2 Fe1 Fe2 178.26(8) . 8_555 yes
Fe2 Fe1 O5 132.45(15) . 8_555 yes
Fe2 Fe1 O7 135.39(17) . 8_555 yes
O5 Fe1 O7 75.7(2) . . yes
O5 Fe1 O6 139.3(2) . 3_455 yes
O5 Fe1 O6 78.8(2) . 6_455 yes
Fe2 Fe1 O5 132.45(15) 8_555 . yes
O5 Fe1 O5 86.49(19) . 8_555 yes
O5 Fe1 O7 136.6(2) . 8_555 yes
O6 Fe1 O7 138.1(2) 3_455 . yes
O6 Fe1 O7 75.8(2) 6_455 . yes
Fe2 Fe1 O7 135.39(17) 8_555 . yes
O5 Fe1 O7 136.6(2) 8_555 . yes
O7 Fe1 O7 90.7(2) . 8_555 yes
O6 Fe1 O6 88.1(2) 3_455 6_455 yes
Fe2 Fe1 O6 46.68(16) 8_555 3_455 yes
O5 Fe1 O6 78.8(2) 8_555 3_455 yes
O6 Fe1 O7 75.8(2) 3_455 8_555 yes
Fe2 Fe1 O6 134.76(18) 8_555 6_455 yes
O5 Fe1 O6 139.3(2) 8_555 6_455 yes
O6 Fe1 O7 138.1(2) 6_455 8_555 yes
Fe2 Fe1 O5 45.96(13) 8_555 8_555 yes
Fe2 Fe1 O7 44.74(16) 8_555 8_555 yes
O5 Fe1 O7 75.7(2) 8_555 8_555 yes
Fe1 Fe2 O5 46.21(13) . . yes
Fe1 Fe2 O7 46.87(16) . . yes
Fe1 Fe2 O4 122.4(2) . 2_554 yes
Fe1 Fe2 O8 112.98(17) . 2_554 yes
Fe1 Fe2 O3 124.47(19) . 4_646 yes
Fe1 Fe2 O6 45.69(16) . 6_455 yes
O5 Fe2 O7 77.5(2) . . yes
O4 Fe2 O5 90.9(2) 2_554 . yes
O5 Fe2 O8 88.0(2) . 2_554 yes
O3 Fe2 O5 170.6(2) 4_646 . yes
O5 Fe2 O6 78.2(2) . 6_455 yes
O4 Fe2 O7 96.0(3) 2_554 . yes
O7 Fe2 O8 159.8(2) . 2_554 yes
O3 Fe2 O7 96.3(2) 4_646 . yes
O6 Fe2 O7 76.7(2) 6_455 . yes
O4 Fe2 O8 98.3(3) 2_554 2_554 yes
O3 Fe2 O4 96.9(3) 4_646 2_554 yes
O4 Fe2 O6 167.9(3) 2_554 6_455 yes
O3 Fe2 O8 96.1(3) 4_646 2_554 yes
O6 Fe2 O8 86.7(2) 6_455 2_554 yes
O3 Fe2 O6 93.6(2) 4_646 6_455 yes
O1 P1 O5 105.7(4) 3_555 1_655 yes
O5 P1 O7 111.4(3) 1_655 6_555 yes
O5 P1 O8 114.0(3) 1_655 6_555 yes
O1 P1 O7 106.0(4) 3_555 6_555 yes
O1 P1 O8 107.3(3) 3_555 6_555 yes
O7 P1 O8 111.9(3) 6_555 6_555 yes
O2 P2 O6 106.8(4) 3_556 . yes
O3 P2 O6 110.6(3) 3_556 . yes
O4 P2 O6 112.6(3) 6_556 . yes
O2 P2 O3 107.7(4) 3_556 3_556 yes
O2 P2 O4 106.5(4) 3_556 6_556 yes
O3 P2 O4 112.3(4) 3_556 6_556 yes
P1 O1 P1 128.4(5) 3_455 6_455 yes
P2 O2 P2 142.2(6) 3_456 6_456 yes
Fe2 O3 P2 161.7(4) 4_656 3_456 yes
Fe2 O4 P2 175.9(4) 2_555 6_456 yes
Fe1 O5 Fe2 87.83(17) . . yes
Fe1 O5 P1 135.8(3) . 1_455 yes
Fe2 O5 P1 135.5(3) . 1_455 yes
Fe1 O6 P2 137.7(4) 3_555 . yes
Fe2 O6 P2 134.4(4) 6_555 . yes
Fe1 O6 Fe2 87.6(2) 3_555 6_555 yes
Fe1 O7 Fe2 88.4(2) . . yes
Fe1 O7 P1 131.2(4) . 6_455 yes
Fe2 O7 P1 139.4(4) . 6_455 yes
Fe2 O8 P1 159.9(4) 2_555 6_455 yes

loop_
_geom_bond_atom_site_label_1
_geom_bond_atom_site_label_2
_geom_bond_distance
_geom_bond_site_symmetry_2
_geom_bond_publ_flag
Fe1 Fe2 2.9245(13) . yes
Fe1 O5 2.113(5) . yes
Fe1 O7 2.135(6) . yes
Fe1 O6 2.094(6) 3_455 yes
Fe1 O6 2.094(6) 6_455 yes
Fe1 Fe2 2.9245(13) 8_555 yes
Fe1 O5 2.113(5) 8_555 yes
Fe1 O7 2.135(6) 8_555 yes
Fe2 O5 2.104(5) . yes
Fe2 O7 2.059(6) . yes
Fe2 O4 1.903(6) 2_554 yes
Fe2 O8 1.916(6) 2_554 yes
Fe2 O3 1.886(6) 4_646 yes
Fe2 O6 2.130(6) 6_455 yes
P1 O5 1.513(5) 1_655 yes
P1 O1 1.594(4) 3_555 yes
P1 O7 1.528(6) 6_555 yes
P1 O8 1.482(6) 6_555 yes
P2 O6 1.516(6) . yes
P2 O2 1.592(4) 3_556 yes
P2 O3 1.508(6) 3_556 yes
P2 O4 1.490(6) 6_556 yes

loop_
_geom_torsion_atom_site_label_1
_geom_torsion_atom_site_label_2
_geom_torsion_atom_site_label_3
_geom_torsion_atom_site_label_4
_geom_torsion
_geom_torsion_site_symmetry_1
_geom_torsion_site_symmetry_3
_geom_torsion_site_symmetry_4
_geom_torsion_publ_flag
O5 Fe1 Fe2 O7 -119.1(3) . . . no
O5 Fe1 Fe2 O4 -54.3(3) . . 2_554 no
O5 Fe1 Fe2 O8 62.7(3) . . 2_554 no
O5 Fe1 Fe2 O3 178.3(3) . . 4_646 no
O5 Fe1 Fe2 O6 122.6(3) . . 6_455 no
O7 Fe1 Fe2 O5 119.1(3) . . . no
O7 Fe1 Fe2 O4 64.8(3) . . 2_554 no
O7 Fe1 Fe2 O8 -178.2(3) . . 2_554 no
O7 Fe1 Fe2 O3 -62.6(3) . . 4_646 no
O7 Fe1 Fe2 O6 -118.2(3) . . 6_455 no
O6 Fe1 Fe2 O5 -121.7(3) 3_455 . . no
O6 Fe1 Fe2 O7 119.2(3) 3_455 . . no
O6 Fe1 Fe2 O5 -122.6(3) 6_455 . . no
O6 Fe1 Fe2 O7 118.2(3) 6_455 . . no
O5 Fe1 Fe2 O5 0.7(3) 8_555 . . no
O5 Fe1 Fe2 O7 -118.5(3) 8_555 . . no
O7 Fe1 Fe2 O5 117.4(3) 8_555 . . no
O7 Fe1 Fe2 O7 -1.8(3) 8_555 . . no
Fe2 Fe1 O5 P1 -170.2(6) . . 1_455 no
O7 Fe1 O5 Fe2 -39.4(2) . . . no
O7 Fe1 O5 P1 150.4(5) . . 1_455 no
O6 Fe1 O5 Fe2 112.2(3) 3_455 . . no
O6 Fe1 O5 Fe2 38.7(2) 6_455 . . no
Fe2 Fe1 O5 Fe2 -179.04(13) 8_555 . . no
O5 Fe1 O5 Fe2 -179.5(2) 8_555 . . no
O7 Fe1 O5 Fe2 -114.7(3) 8_555 . . no
Fe2 Fe1 O7 P1 -170.2(5) . . 6_455 no
O5 Fe1 O7 Fe2 40.39(19) . . . no
O5 Fe1 O7 P1 -129.8(4) . . 6_455 no
O6 Fe1 O7 Fe2 -112.0(3) 3_455 . . no
O6 Fe1 O7 Fe2 -41.4(2) 6_455 . . no
Fe2 Fe1 O7 Fe2 177.54(12) 8_555 . . no
O5 Fe1 O7 Fe2 109.2(3) 8_555 . . no
O7 Fe1 O7 Fe2 178.8(2) 8_555 . . no
O5 Fe1 O6 Fe2 -38.12(19) . 6_455 . no
O7 Fe1 O6 Fe2 39.76(19) . 6_455 . no
Fe1 Fe2 O5 P1 170.3(6) . . 1_455 no
O7 Fe2 O5 Fe1 40.8(2) . . . no
O7 Fe2 O5 P1 -149.0(5) . . 1_455 no
O4 Fe2 O5 Fe1 136.7(2) 2_554 . . no
O4 Fe2 O5 P1 -53.1(5) 2_554 . 1_455 no
O8 Fe2 O5 Fe1 -125.1(2) 2_554 . . no
O8 Fe2 O5 P1 45.2(5) 2_554 . 1_455 no
O6 Fe2 O5 Fe1 -38.0(2) 6_455 . . no
O6 Fe2 O5 P1 132.3(5) 6_455 . 1_455 no
Fe1 Fe2 O7 P1 168.6(6) . . 6_455 no
O5 Fe2 O7 Fe1 -40.23(19) . . . no
O5 Fe2 O7 P1 128.4(5) . . 6_455 no
O4 Fe2 O7 Fe1 -129.8(2) 2_554 . . no
O4 Fe2 O7 P1 38.8(5) 2_554 . 6_455 no
O8 Fe2 O7 Fe1 4.9(8) 2_554 . . no
O8 Fe2 O7 P1 173.5(5) 2_554 . 6_455 no
O3 Fe2 O7 Fe1 132.6(2) 4_646 . . no
O3 Fe2 O7 P1 -58.8(5) 4_646 . 6_455 no
O6 Fe2 O7 Fe1 40.4(2) 6_455 . . no
O6 Fe2 O7 P1 -151.0(5) 6_455 . 6_455 no
O5 Fe2 O6 Fe1 38.40(19) . 6_455 . no
O5 Fe2 O6 P2 -146.7(5) . 6_455 6_455 no
O7 Fe2 O6 Fe1 -41.4(2) . 6_455 . no
O7 Fe2 O6 P2 133.6(5) . 6_455 6_455 no
O3 P2 O6 Fe2 62.5(5) 3_556 . 6_555 no
O4 P2 O6 Fe2 -64.0(5) 6_556 . 6_555 no
